data_7026212
loop_
_publ_author_name
'Qian, Feng'
'Liu, Keyin'
'Ma, Haiyan'

_publ_section_title
;
 Amidinate aluminium complexes: synthesis, characterization and
 ring-opening polymerization of rac-lactide.
;
_journal_issue 34
_journal_name_full 'Dalton transactions (Cambridge, England : 2003)'
_journal_page_first 8071
_journal_page_last 8083
_journal_paper_doi 10.1039/c0dt00272k
_journal_volume 39
_journal_year 2010
_chemical_absolute_configuration ad
_chemical_formula_sum 'C33 H45 Al N2'
_chemical_formula_weight 496.69
_chemical_name_systematic
;
?
;
_space_group_IT_number 154
_symmetry_cell_setting trigonal
_symmetry_space_group_name_Hall 'P 32 2"'
_symmetry_space_group_name_H-M 'P 32 2 1'
_atom_sites_solution_hydrogens geom
_atom_sites_solution_primary direct
_atom_sites_solution_secondary difmap
_audit_creation_method SHELXL-97
_cell_angle_alpha 90.00
_cell_angle_beta 90.00
_cell_angle_gamma 120.00
_cell_formula_units_Z 3
_cell_length_a 14.9484(8)
_cell_length_b 14.9484(8)
_cell_length_c 12.2099(10)
_cell_measurement_reflns_used 3287
_cell_measurement_temperature 293(2)
_cell_measurement_theta_max 44.154
_cell_measurement_theta_min 4.579
_cell_volume 2362.8(3)
_computing_cell_refinement 'Bruker SMART'
_computing_data_collection 'Bruker SMART'
_computing_data_reduction 'Bruker SHELXTL'
_computing_molecular_graphics 'Bruker SHELXTL'
_computing_publication_material 'Bruker SHELXTL'
_computing_structure_refinement 'SHELXL-97 (Sheldrick, 1997)'
_computing_structure_solution 'SHELXS-97 (Sheldrick, 1990)'
_diffrn_ambient_temperature 293(2)
_diffrn_measured_fraction_theta_full 1.000
_diffrn_measured_fraction_theta_max 1.000
_diffrn_measurement_device_type 'CCD area detector'
_diffrn_measurement_method 'phi and omega scans'
_diffrn_radiation_monochromator graphite
_diffrn_radiation_source 'fine-focus sealed tube'
_diffrn_radiation_type MoK\a
_diffrn_radiation_wavelength 0.71073
_diffrn_reflns_av_R_equivalents 0.0519
_diffrn_reflns_av_sigmaI/netI 0.0439
_diffrn_reflns_limit_h_max 16
_diffrn_reflns_limit_h_min -18
_diffrn_reflns_limit_k_max 18
_diffrn_reflns_limit_k_min -18
_diffrn_reflns_limit_l_max 15
_diffrn_reflns_limit_l_min -15
_diffrn_reflns_number 13607
_diffrn_reflns_theta_full 26.49
_diffrn_reflns_theta_max 26.49
_diffrn_reflns_theta_min 1.57
_exptl_absorpt_coefficient_mu 0.086
_exptl_absorpt_correction_T_max 1.00000
_exptl_absorpt_correction_T_min 0.88245
_exptl_absorpt_correction_type empirical
_exptl_absorpt_process_details sadabs
_exptl_crystal_colour colorless
_exptl_crystal_density_diffrn 1.047
_exptl_crystal_density_method 'not measured'
_exptl_crystal_description prismatic
_exptl_crystal_F_000 810
_exptl_crystal_size_max 0.301
_exptl_crystal_size_mid 0.261
_exptl_crystal_size_min 0.215
_refine_diff_density_max 0.332
_refine_diff_density_min -0.160
_refine_diff_density_rms 0.035
_refine_ls_abs_structure_details 'Flack H D (1983), Acta Cryst. A39, 876-881'
_refine_ls_abs_structure_Flack 0.1(2)
_refine_ls_extinction_method none
_refine_ls_goodness_of_fit_ref 1.118
_refine_ls_hydrogen_treatment constr
_refine_ls_matrix_type full
_refine_ls_number_parameters 170
_refine_ls_number_reflns 3273
_refine_ls_number_restraints 0
_refine_ls_restrained_S_all 1.118
_refine_ls_R_factor_all 0.0619
_refine_ls_R_factor_gt 0.0550
_refine_ls_shift/su_max 0.017
_refine_ls_shift/su_mean 0.004
_refine_ls_structure_factor_coef Fsqd
_refine_ls_weighting_details 'calc w=1/[\s^2^(Fo^2^)+(0.0567P)^2^+0.0000P] where P=(Fo^2^+2Fc^2^)/3'
_refine_ls_weighting_scheme calc
_refine_ls_wR_factor_gt 0.1186
_refine_ls_wR_factor_ref 0.1219
_reflns_number_gt 2940
_reflns_number_total 3273
_reflns_threshold_expression >2sigma(I)
_cod_data_source_file c0dt00272k.txt
_cod_data_source_block cd28471
_cod_depositor_comments
;
The following automatic conversions were performed:

'_symmetry_cell_setting' value 'Trigonal' changed to 'trigonal'
according to /home/saulius/struct/CIF-dictionaries/cif_core.dic
dictionary named 'cif_core.dic' version 2.4.2 from 2011-04-26.

Automatic conversion script
Id: cif_fix_values 1891 2012-01-12 08:04:46Z andrius 
;
_cod_original_sg_symbol_H-M P3(2)21
_cod_database_code 7026212

loop_
_symmetry_equiv_pos_as_xyz
'x, y, z'
'-y, x-y, z+2/3'
'-x+y, -x, z+1/3'
'y, x, -z'
'x-y, -y, -z+1/3'
'-x, -x+y, -z+2/3'

loop_
_atom_site_label
_atom_site_type_symbol
_atom_site_fract_x
_atom_site_fract_y
_atom_site_fract_z
_atom_site_U_iso_or_equiv
_atom_site_adp_type
_atom_site_occupancy
_atom_site_symmetry_multiplicity
_atom_site_calc_flag
_atom_site_refinement_flags
Al Al 0.52852(6) 0.52852(6) 0.0000 0.0371(2) Uani 1 2 d S
N1 N 0.60807(12) 0.66316(12) 0.06776(12) 0.0303(4) Uani 1 1 d .
C1 C 0.68684(18) 0.68684(18) 0.0000 0.0289(6) Uani 1 2 d S
C2 C 0.78583(19) 0.78583(19) 0.0000 0.0373(7) Uani 1 2 d S
C3 C 0.7881(2) 0.87836(18) 0.0175(2) 0.0532(6) Uani 1 1 d .
H3 H 0.7267 0.8785 0.0292 0.064 Uiso 1 1 calc R
C4 C 0.8797(2) 0.9695(2) 0.0177(3) 0.0778(10) Uani 1 1 d .
H4 H 0.8803 1.0312 0.0299 0.093 Uiso 1 1 calc R
C5 C 0.9705(3) 0.9705(3) 0.0000 0.0947(17) Uani 1 2 d S
H5 H 1.0328 1.0328 0.0000 0.114 Uiso 1 2 calc SR
C6 C 0.61438(16) 0.71855(15) 0.16525(15) 0.0328(4) Uani 1 1 d .
C7 C 0.67196(17) 0.71731(17) 0.25437(17) 0.0394(5) Uani 1 1 d .
C8 C 0.6733(2) 0.7706(2) 0.34896(18) 0.0520(6) Uani 1 1 d .
H8 H 0.7119 0.7713 0.4091 0.062 Uiso 1 1 calc R
C9 C 0.6188(2) 0.8218(2) 0.3548(2) 0.0626(8) Uani 1 1 d .
H9 H 0.6211 0.8575 0.4181 0.075 Uiso 1 1 calc R
C10 C 0.5609(2) 0.8204(2) 0.2671(2) 0.0558(7) Uani 1 1 d .
H10 H 0.5233 0.8544 0.2723 0.067 Uiso 1 1 calc R
C11 C 0.55711(18) 0.76974(18) 0.17127(17) 0.0396(5) Uani 1 1 d .
C12 C 0.4898(2) 0.7665(2) 0.0772(2) 0.0516(7) Uani 1 1 d .
H12 H 0.5096 0.7418 0.0123 0.062 Uiso 1 1 calc R
C13 C 0.3776(2) 0.6906(3) 0.1010(3) 0.0902(11) Uani 1 1 d .
H13A H 0.3692 0.6236 0.1146 0.125 Uiso 1 1 calc R
H13B H 0.3362 0.6871 0.0392 0.125 Uiso 1 1 calc R
H13C H 0.3560 0.7131 0.1643 0.125 Uiso 1 1 calc R
C14 C 0.5028(3) 0.8721(3) 0.0496(3) 0.0974(12) Uani 1 1 d .
H14A H 0.4818 0.8972 0.1111 0.126 Uiso 1 1 calc R
H14B H 0.4608 0.8657 -0.0128 0.126 Uiso 1 1 calc R
H14C H 0.5739 0.9197 0.0330 0.126 Uiso 1 1 calc R
C15 C 0.72882(19) 0.65697(19) 0.2562(2) 0.0491(6) Uani 1 1 d .
H15 H 0.7223 0.6270 0.1833 0.059 Uiso 1 1 calc R
C16 C 0.6790(3) 0.5678(2) 0.3380(2) 0.0742(9) Uani 1 1 d .
H16A H 0.6852 0.5948 0.4106 0.111 Uiso 1 1 calc R
H16B H 0.7133 0.5281 0.3345 0.111 Uiso 1 1 calc R
H16C H 0.6073 0.5244 0.3201 0.111 Uiso 1 1 calc R
C17 C 0.8438(2) 0.7259(3) 0.2798(3) 0.0793(10) Uani 1 1 d .
H17A H 0.8736 0.7803 0.2265 0.119 Uiso 1 1 calc R
H17B H 0.8774 0.6855 0.2762 0.119 Uiso 1 1 calc R
H17C H 0.8527 0.7552 0.3517 0.119 Uiso 1 1 calc R
C18 C 0.5049(3) 0.4152(2) 0.0964(2) 0.0742(10) Uani 1 1 d .
H18A H 0.5697 0.4275 0.1258 0.111 Uiso 1 1 calc R
H18B H 0.4733 0.3517 0.0558 0.111 Uiso 1 1 calc R
H18C H 0.4602 0.4104 0.1553 0.111 Uiso 1 1 calc R

loop_
_atom_site_aniso_label
_atom_site_aniso_U_11
_atom_site_aniso_U_22
_atom_site_aniso_U_33
_atom_site_aniso_U_23
_atom_site_aniso_U_13
_atom_site_aniso_U_12
Al 0.0328(3) 0.0328(3) 0.0375(5) -0.0029(2) 0.0029(2) 0.0104(4)
N1 0.0307(9) 0.0312(9) 0.0295(7) -0.0018(7) 0.0021(7) 0.0160(8)
C1 0.0317(11) 0.0317(11) 0.0281(13) 0.0011(6) -0.0011(6) 0.0195(13)
C2 0.0339(11) 0.0339(11) 0.0356(15) -0.0034(7) 0.0034(7) 0.0106(14)
C3 0.0469(15) 0.0379(13) 0.0695(16) -0.0017(12) 0.0112(13) 0.0171(12)
C4 0.070(2) 0.0323(14) 0.113(3) -0.0079(15) 0.0191(19) 0.0114(15)
C5 0.0495(17) 0.0495(17) 0.143(5) -0.0206(18) 0.0206(18) -0.007(2)
C6 0.0341(11) 0.0322(10) 0.0306(9) -0.0003(8) 0.0058(9) 0.0154(9)
C7 0.0449(13) 0.0400(12) 0.0328(11) -0.0001(9) 0.0046(9) 0.0209(10)
C8 0.0614(17) 0.0643(17) 0.0320(11) -0.0092(11) -0.0038(11) 0.0327(14)
C9 0.077(2) 0.072(2) 0.0420(13) -0.0202(13) 0.0046(14) 0.0392(17)
C10 0.0604(17) 0.0591(17) 0.0618(16) -0.0106(13) 0.0106(13) 0.0403(14)
C11 0.0423(13) 0.0429(13) 0.0379(11) 0.0015(10) 0.0091(10) 0.0246(11)
C12 0.0575(16) 0.0660(17) 0.0497(14) 0.0010(12) 0.0030(12) 0.0446(15)
C13 0.0556(19) 0.121(3) 0.085(2) 0.004(2) -0.0121(17) 0.037(2)
C14 0.124(3) 0.087(3) 0.107(3) 0.011(2) -0.016(2) 0.073(3)
C15 0.0591(16) 0.0593(16) 0.0411(12) -0.0052(11) -0.0122(11) 0.0388(13)
C16 0.100(3) 0.0672(19) 0.0654(18) 0.0099(15) -0.0107(17) 0.0489(19)
C17 0.065(2) 0.093(2) 0.087(2) -0.0071(18) -0.0167(17) 0.0449(18)
C18 0.097(3) 0.0422(15) 0.0694(18) 0.0153(14) 0.0153(17) 0.0240(16)

loop_
_atom_type_symbol
_atom_type_description
_atom_type_scat_dispersion_real
_atom_type_scat_dispersion_imag
_atom_type_scat_source
C C 0.0033 0.0016 'International Tables Vol C Tables 4.2.6.8 and 6.1.1.4'
H H 0.0000 0.0000 'International Tables Vol C Tables 4.2.6.8 and 6.1.1.4'
N N 0.0061 0.0033 'International Tables Vol C Tables 4.2.6.8 and 6.1.1.4'
Al Al 0.0645 0.0514 'International Tables Vol C Tables 4.2.6.8 and 6.1.1.4'

loop_
_geom_angle_atom_site_label_1
_geom_angle_atom_site_label_2
_geom_angle_atom_site_label_3
_geom_angle
_geom_angle_site_symmetry_1
_geom_angle_site_symmetry_3
N1 Al N1 68.61(9) . 4
N1 Al C18 118.24(11) . 4
N1 Al C18 113.34(10) 4 4
N1 Al C18 113.34(10) . .
N1 Al C18 118.24(11) 4 .
C18 Al C18 116.5(2) 4 .
N1 Al C1 34.31(5) . .
N1 Al C1 34.31(5) 4 .
C18 Al C1 121.75(10) 4 .
C18 Al C1 121.75(10) . .
C1 N1 C6 124.77(17) . .
C1 N1 Al 90.73(13) . .
C6 N1 Al 141.95(13) . .
N1 C1 N1 109.9(2) 4 .
N1 C1 C2 125.03(12) 4 .
N1 C1 C2 125.03(12) . .
N1 C1 Al 54.97(12) 4 .
N1 C1 Al 54.97(12) . .
C2 C1 Al 179.999(1) . .
C3 C2 C3 118.4(3) . 4
C3 C2 C1 120.80(15) . .
C3 C2 C1 120.79(15) 4 .
C4 C3 C2 120.5(3) . .
C4 C3 H3 119.7 . .
C2 C3 H3 119.7 . .
C3 C4 C5 120.4(3) . .
C3 C4 H4 119.8 . .
C5 C4 H4 119.8 . .
C4 C5 C4 119.7(4) . 4
C4 C5 H5 120.2 . .
C4 C5 H5 120.2 4 .
C7 C6 C11 120.96(18) . .
C7 C6 N1 120.42(18) . .
C11 C6 N1 118.54(18) . .
C6 C7 C8 118.1(2) . .
C6 C7 C15 123.57(19) . .
C8 C7 C15 118.2(2) . .
C9 C8 C7 121.2(2) . .
C9 C8 H8 119.4 . .
C7 C8 H8 119.4 . .
C10 C9 C8 119.8(2) . .
C10 C9 H9 120.1 . .
C8 C9 H9 120.1 . .
C9 C10 C11 121.6(2) . .
C9 C10 H10 119.2 . .
C11 C10 H10 119.2 . .
C10 C11 C6 118.3(2) . .
C10 C11 C12 120.4(2) . .
C6 C11 C12 121.27(19) . .
C13 C12 C11 110.5(2) . .
C13 C12 C14 109.7(3) . .
C11 C12 C14 113.3(3) . .
C13 C12 H12 107.7 . .
C11 C12 H12 107.7 . .
C14 C12 H12 107.7 . .
C12 C13 H13A 109.5 . .
C12 C13 H13B 109.5 . .
H13A C13 H13B 109.5 . .
C12 C13 H13C 109.5 . .
H13A C13 H13C 109.5 . .
H13B C13 H13C 109.5 . .
C12 C14 H14A 109.5 . .
C12 C14 H14B 109.5 . .
H14A C14 H14B 109.5 . .
C12 C14 H14C 109.5 . .
H14A C14 H14C 109.5 . .
H14B C14 H14C 109.5 . .
C7 C15 C17 112.2(2) . .
C7 C15 C16 110.8(2) . .
C17 C15 C16 111.0(2) . .
C7 C15 H15 107.5 . .
C17 C15 H15 107.5 . .
C16 C15 H15 107.5 . .
C15 C16 H16A 109.5 . .
C15 C16 H16B 109.5 . .
H16A C16 H16B 109.5 . .
C15 C16 H16C 109.5 . .
H16A C16 H16C 109.5 . .
H16B C16 H16C 109.5 . .
C15 C17 H17A 109.5 . .
C15 C17 H17B 109.5 . .
H17A C17 H17B 109.5 . .
C15 C17 H17C 109.5 . .
H17A C17 H17C 109.5 . .
H17B C17 H17C 109.5 . .
Al C18 H18A 109.5 . .
Al C18 H18B 109.5 . .
H18A C18 H18B 109.5 . .
Al C18 H18C 109.5 . .
H18A C18 H18C 109.5 . .
H18B C18 H18C 109.5 . .

loop_
_geom_bond_atom_site_label_1
_geom_bond_atom_site_label_2
_geom_bond_distance
_geom_bond_site_symmetry_2
Al N1 1.9381(18) .
Al N1 1.9381(18) 4
Al C18 1.945(3) 4
Al C18 1.945(3) .
Al C1 2.367(3) .
N1 C1 1.334(2) .
N1 C6 1.426(2) .
C1 N1 1.334(2) 4
C1 C2 1.480(4) .
C2 C3 1.383(3) .
C2 C3 1.383(3) 4
C3 C4 1.366(4) .
C3 H3 0.9300 .
C4 C5 1.367(4) .
C4 H4 0.9300 .
C5 C4 1.367(4) 4
C5 H5 0.9300 .
C6 C7 1.393(3) .
C6 C11 1.407(3) .
C7 C8 1.397(3) .
C7 C15 1.518(3) .
C8 C9 1.372(4) .
C8 H8 0.9300 .
C9 C10 1.370(4) .
C9 H9 0.9300 .
C10 C11 1.379(3) .
C10 H10 0.9300 .
C11 C12 1.512(3) .
C12 C13 1.511(4) .
C12 C14 1.529(4) .
C12 H12 0.9800 .
C13 H13A 0.9600 .
C13 H13B 0.9600 .
C13 H13C 0.9600 .
C14 H14A 0.9600 .
C14 H14B 0.9600 .
C14 H14C 0.9600 .
C15 C17 1.525(4) .
C15 C16 1.528(4) .
C15 H15 0.9800 .
C16 H16A 0.9600 .
C16 H16B 0.9600 .
C16 H16C 0.9600 .
C17 H17A 0.9600 .
C17 H17B 0.9600 .
C17 H17C 0.9600 .
C18 H18A 0.9600 .
C18 H18B 0.9600 .
C18 H18C 0.9600 .

loop_
_geom_torsion_atom_site_label_1
_geom_torsion_atom_site_label_2
_geom_torsion_atom_site_label_3
_geom_torsion_atom_site_label_4
_geom_torsion
_geom_torsion_site_symmetry_1
_geom_torsion_site_symmetry_4
N1 Al N1 C1 0.0 4 .
C18 Al N1 C1 -105.82(13) 4 .
C18 Al N1 C1 112.61(13) . .
N1 Al N1 C6 -160.3(3) 4 .
C18 Al N1 C6 93.9(2) 4 .
C18 Al N1 C6 -47.7(2) . .
C1 Al N1 C6 -160.3(3) . .
C6 N1 C1 N1 165.35(19) . 4
Al N1 C1 N1 0.0 . 4
C6 N1 C1 C2 -14.65(19) . .
Al N1 C1 C2 180.0 . .
C6 N1 C1 Al 165.35(19) . .
N1 Al C1 N1 180.0 . 4
C18 Al C1 N1 -85.39(14) 4 4
C18 Al C1 N1 94.61(14) . 4
N1 Al C1 N1 180.0 4 .
C18 Al C1 N1 94.61(14) 4 .
C18 Al C1 N1 -85.39(14) . .
N1 Al C1 C2 -49.23(8) . .
N1 Al C1 C2 130.77(8) 4 .
C18 Al C1 C2 45.37(11) 4 .
C18 Al C1 C2 -134.63(11) . .
N1 C1 C2 C3 141.12(14) 4 .
N1 C1 C2 C3 -38.88(14) . .
Al C1 C2 C3 10.36(12) . .
N1 C1 C2 C3 -38.88(14) 4 4
N1 C1 C2 C3 141.12(14) . 4
Al C1 C2 C3 -169.64(12) . 4
C3 C2 C3 C4 -0.2(2) 4 .
C1 C2 C3 C4 179.8(2) . .
C2 C3 C4 C5 0.3(4) . .
C3 C4 C5 C4 -0.2(2) . 4
C1 N1 C6 C7 -67.6(2) . .
Al N1 C6 C7 88.2(3) . .
C1 N1 C6 C11 115.6(2) . .
Al N1 C6 C11 -88.6(2) . .
C11 C6 C7 C8 -1.6(3) . .
N1 C6 C7 C8 -178.30(19) . .
C11 C6 C7 C15 175.3(2) . .
N1 C6 C7 C15 -1.5(3) . .
C6 C7 C8 C9 0.7(3) . .
C15 C7 C8 C9 -176.3(2) . .
C7 C8 C9 C10 0.6(4) . .
C8 C9 C10 C11 -1.1(4) . .
C9 C10 C11 C6 0.2(4) . .
C9 C10 C11 C12 178.0(3) . .
C7 C6 C11 C10 1.2(3) . .
N1 C6 C11 C10 178.0(2) . .
C7 C6 C11 C12 -176.6(2) . .
N1 C6 C11 C12 0.2(3) . .
C10 C11 C12 C13 -75.5(3) . .
C6 C11 C12 C13 102.2(3) . .
C10 C11 C12 C14 48.1(4) . .
C6 C11 C12 C14 -134.2(3) . .
C6 C7 C15 C17 123.4(2) . .
C8 C7 C15 C17 -59.8(3) . .
C6 C7 C15 C16 -111.9(2) . .
C8 C7 C15 C16 64.9(3) . .
